data_4062212
loop_
_publ_author_name
'Wang, Baiquan'
'Zhu, Bolin'
'Zhang, Jianyong'
'Xu, Shansheng'
'Zhou, Xiuzhong'
'Weng, Linhong'

_publ_section_title
;
 Reactions of Doubly Bridged Bis(cyclopentadienes) with Iron Pentacarbonyl
;
_journal_coden_ASTM ORGND7
_journal_issue 26
_journal_name_full Organometallics
_journal_page_first 5543
_journal_page_last 5555
_journal_paper_doi 10.1021/om030364a
_journal_volume 22
_journal_year 2003
_chemical_formula_sum 'C18 H16 Fe2 O5 Si'
_chemical_formula_weight 452.10
_space_group_IT_number 2
_symmetry_cell_setting triclinic
_symmetry_space_group_name_Hall '-P 1'
_symmetry_space_group_name_H-M 'P -1'
_cell_angle_alpha 104.962(12)
_cell_angle_beta 90.808(13)
_cell_angle_gamma 105.267(13)
_cell_formula_units_Z 2
_cell_length_a 7.895(6)
_cell_length_b 8.874(6)
_cell_length_c 13.927(10)
_cell_measurement_temperature 273(2)
_cell_volume 905.8(11)
_diffrn_ambient_temperature 273(2)
_exptl_crystal_density_diffrn 1.658
_cod_depositor_comments
;
The following automatic conversions were performed:
'_symmetry_cell_setting' value 'Triclinic' changed to 'triclinic'
according to '/home/saulius/struct/CIF-dictionaries/cif_core.dic'
dictionary named 'cif_core.dic' version 2.4.1 from 2010-06-29.

Automatic conversion script
Id: cif_fix_enum 1527 2010-12-29 10:47:43Z saulius 

 Updated bibliographical information.

 Antanas Vaitkus,
 2019-09-11
;
_cod_database_code 4062212

loop_
_symmetry_equiv_pos_as_xyz
'x, y, z'
'-x, -y, -z'

loop_
_atom_site_label
_atom_site_type_symbol
_atom_site_fract_x
_atom_site_fract_y
_atom_site_fract_z
_atom_site_U_iso_or_equiv
_atom_site_adp_type
_atom_site_occupancy
_atom_site_symmetry_multiplicity
_atom_site_calc_flag
_atom_site_refinement_flags
_atom_site_disorder_assembly
_atom_site_disorder_group
Fe1 Fe 0.13554(15) -0.18221(12) 0.70043(8) 0.0348(4) Uani 1 1 d . . .
Fe2 Fe 0.44015(15) 0.06367(12) 0.70725(8) 0.0324(3) Uani 1 1 d . . .
Si1 Si 0.1662(3) 0.2083(2) 0.85314(17) 0.0396(6) Uani 1 1 d . . .
O1 O 0.1099(11) -0.5139(8) 0.5976(6) 0.091(3) Uani 1 1 d . . .
O2 O 0.2311(12) -0.2363(8) 0.8871(5) 0.098(3) Uani 1 1 d . . .
O3 O 0.4579(10) -0.2461(8) 0.5805(6) 0.078(2) Uani 1 1 d . . .
O4 O 0.6072(11) 0.0495(11) 0.8900(5) 0.095(3) Uani 1 1 d . . .
O5 O 0.7691(9) 0.1579(8) 0.6206(5) 0.075(2) Uani 1 1 d . . .
C1 C 0.1252(13) -0.3791(10) 0.6377(7) 0.055(3) Uani 1 1 d . . .
C2 C 0.1986(14) -0.2093(10) 0.8137(7) 0.057(3) Uani 1 1 d . . .
C3 C 0.4174(12) -0.1427(10) 0.6335(7) 0.051(2) Uani 1 1 d . . .
C4 C 0.5362(12) 0.0522(11) 0.8196(7) 0.052(2) Uani 1 1 d . . .
C5 C 0.6390(13) 0.1274(10) 0.6547(7) 0.048(2) Uani 1 1 d . . .
C6 C 0.0552(10) 0.0317(9) 0.7476(6) 0.0349(18) Uani 1 1 d . . .
C7 C -0.0917(11) -0.1074(9) 0.7377(6) 0.042(2) Uani 1 1 d . . .
H7A H -0.1648 -0.1315 0.7910 0.050 Uiso 1 1 calc R . .
C8 C -0.1155(11) -0.2008(9) 0.6392(6) 0.042(2) Uani 1 1 d . . .
H8A H -0.2080 -0.3027 0.6124 0.050 Uiso 1 1 calc R . .
C9 C 0.0147(11) -0.1294(9) 0.5839(6) 0.038(2) Uani 1 1 d . . .
H9A H 0.0261 -0.1702 0.5126 0.045 Uiso 1 1 calc R . .
C10 C 0.1184(10) 0.0208(8) 0.6495(5) 0.0293(17) Uani 1 1 d . . .
C11 C 0.2673(10) 0.1330(8) 0.6229(6) 0.0356(19) Uani 1 1 d . . .
H11A H 0.2835 0.1241 0.5522 0.043 Uiso 1 1 calc R . .
C12 C 0.3682(10) 0.2709(9) 0.6953(6) 0.0345(19) Uani 1 1 d . . .
C13 C 0.5002(12) 0.4131(9) 0.6743(7) 0.050(2) Uani 1 1 d . . .
H13A H 0.4424 0.4893 0.6594 0.060 Uiso 1 1 calc R . .
H13B H 0.5661 0.3774 0.6188 0.060 Uiso 1 1 calc R . .
C14 C 0.6189(13) 0.4882(10) 0.7702(7) 0.061(3) Uani 1 1 d . . .
H14A H 0.7251 0.4522 0.7647 0.073 Uiso 1 1 calc R . .
H14B H 0.6522 0.6056 0.7850 0.073 Uiso 1 1 calc R . .
C15 C 0.5152(12) 0.4334(9) 0.8514(6) 0.049(2) Uani 1 1 d . . .
H15A H 0.4644 0.5169 0.8885 0.059 Uiso 1 1 calc R . .
H15B H 0.5899 0.4082 0.8974 0.059 Uiso 1 1 calc R . .
C16 C 0.3719(11) 0.2829(8) 0.7966(6) 0.0353(19) Uani 1 1 d . . .
C17 C 0.2032(13) 0.1642(10) 0.9721(6) 0.063(3) Uani 1 1 d . . .
H17A H 0.2701 0.0863 0.9627 0.094 Uiso 1 1 calc R . .
H17B H 0.0918 0.1209 0.9954 0.094 Uiso 1 1 calc R . .
H17C H 0.2672 0.2623 1.0204 0.094 Uiso 1 1 calc R . .
C18 C 0.0364(14) 0.3595(10) 0.8730(8) 0.070(3) Uani 1 1 d . . .
H18A H 0.0933 0.4516 0.9275 0.104 Uiso 1 1 calc R . .
H18B H -0.0801 0.3110 0.8883 0.104 Uiso 1 1 calc R . .
H18C H 0.0291 0.3940 0.8136 0.104 Uiso 1 1 calc R . .

loop_
_atom_site_aniso_label
_atom_site_aniso_U_11
_atom_site_aniso_U_22
_atom_site_aniso_U_33
_atom_site_aniso_U_23
_atom_site_aniso_U_13
_atom_site_aniso_U_12
Fe1 0.0366(8) 0.0193(5) 0.0451(7) 0.0102(5) -0.0040(6) 0.0007(5)
Fe2 0.0292(7) 0.0285(6) 0.0395(7) 0.0144(5) -0.0016(5) 0.0030(5)
Si1 0.0427(15) 0.0234(10) 0.0431(14) 0.0039(10) 0.0094(11) -0.0023(11)
O1 0.100(7) 0.040(4) 0.117(6) -0.007(4) -0.028(5) 0.021(4)
O2 0.160(9) 0.057(4) 0.073(5) 0.037(4) -0.029(5) 0.006(5)
O3 0.066(5) 0.047(4) 0.114(6) -0.001(4) 0.017(4) 0.024(4)
O4 0.094(7) 0.146(7) 0.063(5) 0.044(5) -0.015(4) 0.047(6)
O5 0.047(5) 0.088(5) 0.100(6) 0.041(4) 0.033(4) 0.021(4)
C1 0.055(6) 0.025(4) 0.079(7) 0.006(4) -0.014(5) 0.012(4)
C2 0.080(8) 0.030(4) 0.057(6) 0.021(4) 0.004(6) -0.001(5)
C3 0.055(7) 0.035(5) 0.057(6) 0.000(4) -0.005(5) 0.015(5)
C4 0.041(6) 0.065(6) 0.054(6) 0.022(5) -0.003(5) 0.018(5)
C5 0.045(6) 0.051(5) 0.062(6) 0.030(5) 0.013(5) 0.021(5)
C6 0.029(5) 0.033(4) 0.044(5) 0.011(4) 0.004(4) 0.010(4)
C7 0.031(5) 0.032(4) 0.058(6) 0.017(4) 0.007(4) -0.004(4)
C8 0.030(5) 0.027(4) 0.060(6) 0.006(4) -0.007(4) 0.001(4)
C9 0.038(5) 0.035(4) 0.040(5) 0.008(4) -0.006(4) 0.012(4)
C10 0.022(4) 0.027(4) 0.041(4) 0.011(3) -0.009(4) 0.008(3)
C11 0.040(5) 0.034(4) 0.038(4) 0.017(4) -0.006(4) 0.013(4)
C12 0.025(4) 0.033(4) 0.052(5) 0.022(4) 0.005(4) 0.009(4)
C13 0.055(6) 0.030(4) 0.067(6) 0.025(4) 0.007(5) 0.002(4)
C14 0.059(7) 0.040(5) 0.067(6) 0.014(5) 0.012(5) -0.017(5)
C15 0.043(6) 0.033(4) 0.050(5) 0.000(4) 0.004(4) -0.014(4)
C16 0.039(5) 0.023(4) 0.041(5) 0.015(4) 0.005(4) -0.002(4)
C17 0.068(7) 0.047(5) 0.055(6) 0.011(5) 0.010(5) -0.012(5)
C18 0.073(8) 0.033(5) 0.092(8) -0.005(5) 0.020(6) 0.016(5)

loop_
_geom_bond_atom_site_label_1
_geom_bond_atom_site_label_2
_geom_bond_distance
_geom_bond_site_symmetry_2
_geom_bond_publ_flag
Fe1 C1 1.720(8) . ?
Fe1 C2 1.741(10) . ?
Fe1 C9 2.085(8) . ?
Fe1 C8 2.095(8) . ?
Fe1 C7 2.099(9) . ?
Fe1 C6 2.106(8) . ?
Fe1 C10 2.133(7) . ?
Fe1 C3 2.400(10) . ?
Fe1 Fe2 2.771(2) . ?
Fe2 C5 1.760(9) . ?
Fe2 C4 1.767(9) . ?
Fe2 C3 1.814(9) . ?
Fe2 C11 2.095(7) . ?
Fe2 C12 2.107(7) . ?
Fe2 C16 2.223(8) . ?
Si1 C17 1.834(9) . ?
Si1 C6 1.854(8) . ?
Si1 C16 1.853(8) . ?
Si1 C18 1.862(9) . ?
O1 C1 1.155(9) . ?
O2 C2 1.149(10) . ?
O3 C3 1.140(9) . ?
O4 C4 1.131(10) . ?
O5 C5 1.135(10) . ?
C6 C7 1.429(10) . ?
C6 C10 1.449(10) . ?
C7 C8 1.388(11) . ?
C7 H7A 0.9800 . ?
C8 C9 1.408(11) . ?
C8 H8A 0.9800 . ?
C9 C10 1.434(10) . ?
C9 H9A 0.9800 . ?
C10 C11 1.448(10) . ?
C11 C12 1.406(10) . ?
C11 H11A 0.9800 . ?
C12 C16 1.387(10) . ?
C12 C13 1.506(10) . ?
C13 C14 1.511(12) . ?
C13 H13A 0.9700 . ?
C13 H13B 0.9700 . ?
C14 C15 1.512(11) . ?
C14 H14A 0.9700 . ?
C14 H14B 0.9700 . ?
C15 C16 1.517(10) . ?
C15 H15A 0.9700 . ?
C15 H15B 0.9700 . ?
C17 H17A 0.9600 . ?
C17 H17B 0.9600 . ?
C17 H17C 0.9600 . ?
C18 H18A 0.9600 . ?
C18 H18B 0.9600 . ?
C18 H18C 0.9600 . ?
